data_1541137
loop_
_publ_author_name
'Potel, M.'
'Brochu, R.'
'Padiou, J.'

_publ_section_title
;
 Structure de Pb U2 Se5
;
_journal_name_full 'Materials Research Bulletin'
_journal_page_first 205
_journal_page_last 208
_journal_volume 10
_journal_year 1975
_chemical_formula_sum 'Pb Se5 U2'
_chemical_name_systematic 'Pb U2 Se5'
_space_group_IT_number 14
_symmetry_space_group_name_Hall '-P 2ybc'
_symmetry_space_group_name_H-M 'P 1 21/c 1'
_cell_angle_alpha 90
_cell_angle_beta 90
_cell_angle_gamma 90
_cell_formula_units_Z 4
_cell_length_a 8.605
_cell_length_b 7.788
_cell_length_c 12.27
_cell_volume 822.283
_citation_journal_id_ASTM MRBUAC
_cod_data_source_file Potel_MRBUAC_1975_1769.cif
_cod_data_source_block Pb1Se5U2
_cod_original_cell_volume 822.2831
_cod_original_formula_sum 'Pb1 Se5 U2'
_cod_database_code 1541137

loop_
_symmetry_equiv_pos_as_xyz
x,y,z
-x,y+1/2,-z+1/2
-x,-y,-z
x,-y-1/2,z-1/2

loop_
_atom_site_label
_atom_site_type_symbol
_atom_site_fract_x
_atom_site_fract_y
_atom_site_fract_z
_atom_site_occupancy
_atom_site_U_iso_or_equiv
Se2 Se-2 0.0407 0.3349 0.0879 1 0.0
U2 U+4 0.2523 0.9197 0.4914 1 0.0
Se1 Se-2 0.4522 0.1631 0.5989 1 0.0
Se4 Se-2 0.2805 0.5411 0.498 1 0.0
Pb1 Pb+2 -0.0115 0.4865 0.3203 1 0.0
Se3 Se-2 0.2762 0.1683 0.316 1 0.0
U1 U+4 0.5027 0.0215 0.8193 1 0.0
Se5 Se-2 0.2668 0.8043 0.7189 1 0.0
